data_7005295
loop_
_publ_author_name
'Br\"oring, Martin'
'Kleeberg, Christian'

_publ_section_title
;
 Cyclometalation vs. Werner-type coordination of sterically enforced
 palladium(II)-1,3-bis(pyridyl-2-imino)isoindolines (Pd-BPIs).
;
_journal_issue 11
_journal_name_full 'Dalton transactions (Cambridge, England : 2003)'
_journal_page_first 1101
_journal_page_last 1103
_journal_paper_doi 10.1039/b700400a
_journal_year 2007
_chemical_formula_moiety 'C48 H44 Cl2 N10 O4 Pd4'
_chemical_formula_sum 'C48 H44 Cl2 N10 O4 Pd4'
_chemical_formula_weight 1321.44
_space_group_IT_number 2
_symmetry_cell_setting triclinic
_symmetry_Int_Tables_number 2
_symmetry_space_group_name_Hall '-P 1'
_symmetry_space_group_name_H-M 'P -1'
_atom_sites_solution_hydrogens geom
_atom_sites_solution_primary heavy
_atom_sites_solution_secondary difmap
_audit_creation_method SHELXL-97
_cell_angle_alpha 90.44(3)
_cell_angle_beta 97.63(2)
_cell_angle_gamma 104.77(2)
_cell_formula_units_Z 1
_cell_length_a 8.5886(16)
_cell_length_b 11.834(3)
_cell_length_c 12.123(3)
_cell_measurement_reflns_used 4557
_cell_measurement_temperature 193(2)
_cell_measurement_theta_max 26.05
_cell_measurement_theta_min 1.65
_cell_volume 1179.8(5)
_computing_cell_refinement 'Stoe Cell'
_computing_data_collection 'Stoe Expose'
_computing_data_reduction 'Stoe Integrate'
_computing_publication_material 'WinGX v1.64.05'
_computing_structure_refinement 'SHELXL-97 (Sheldrick, 1997)'
_computing_structure_solution 'SHELXS-97 (Sheldrick, 1997)'
_diffrn_ambient_temperature 193(2)
_diffrn_measured_fraction_theta_full 0.940
_diffrn_measured_fraction_theta_max 0.916
_diffrn_measurement_device_type 'IPDS1 (Stoe)'
_diffrn_measurement_method phi-scans
_diffrn_radiation_monochromator graphite
_diffrn_radiation_probe x-ray
_diffrn_radiation_source 'fine-focus sealed tube'
_diffrn_radiation_type MoK\a
_diffrn_radiation_wavelength 0.71073
_diffrn_reflns_av_R_equivalents 0.1183
_diffrn_reflns_av_sigmaI/netI 0.1538
_diffrn_reflns_limit_h_max 10
_diffrn_reflns_limit_h_min -10
_diffrn_reflns_limit_k_max 14
_diffrn_reflns_limit_k_min -14
_diffrn_reflns_limit_l_max 14
_diffrn_reflns_limit_l_min -14
_diffrn_reflns_number 11593
_diffrn_reflns_theta_full 25.00
_diffrn_reflns_theta_max 26.07
_diffrn_reflns_theta_min 2.41
_exptl_absorpt_coefficient_mu 1.670
_exptl_absorpt_correction_T_max 0.9285
_exptl_absorpt_correction_T_min 0.6901
_exptl_absorpt_correction_type multi-scan
_exptl_absorpt_process_details
;
[c.f. r.h. blessing, acta cryst. (1995), a51, 33-38]
;
_exptl_crystal_colour orange
_exptl_crystal_density_diffrn 1.860
_exptl_crystal_density_method 'not measured'
_exptl_crystal_description plate
_exptl_crystal_F_000 652
_exptl_crystal_recrystallization_method 'evap. of a sol. in CH2Cl2/n-Hexane '
_exptl_crystal_size_max 0.246
_exptl_crystal_size_mid 0.116
_exptl_crystal_size_min 0.022
_refine_diff_density_max 1.476
_refine_diff_density_min -2.103
_refine_diff_density_rms 0.199
_refine_ls_extinction_method none
_refine_ls_goodness_of_fit_ref 0.829
_refine_ls_hydrogen_treatment constr
_refine_ls_matrix_type full
_refine_ls_number_parameters 313
_refine_ls_number_reflns 4296
_refine_ls_number_restraints 0
_refine_ls_restrained_S_all 0.829
_refine_ls_R_factor_all 0.1626
_refine_ls_R_factor_gt 0.0869
_refine_ls_shift/su_max 0.000
_refine_ls_shift/su_mean 0.000
_refine_ls_structure_factor_coef Fsqd
_refine_ls_weighting_details 'calc w=1/[\s^2^(Fo^2^)+(0.1406P)^2^+0.0000P] where P=(Fo^2^+2Fc^2^)/3'
_refine_ls_weighting_scheme calc
_refine_ls_wR_factor_gt 0.2055
_refine_ls_wR_factor_ref 0.2451
_reflns_number_gt 1747
_reflns_number_total 4296
_reflns_threshold_expression >2sigma(I)
_cod_data_source_file b700400a.txt
_cod_data_source_block ck10ck
_cod_original_cell_volume 1179.9(5)
_cod_database_code 7005295

loop_
_symmetry_equiv_pos_as_xyz
'x, y, z'
'-x, -y, -z'

loop_
_atom_site_label
_atom_site_type_symbol
_atom_site_fract_x
_atom_site_fract_y
_atom_site_fract_z
_atom_site_U_iso_or_equiv
_atom_site_adp_type
_atom_site_occupancy
_atom_site_symmetry_multiplicity
_atom_site_calc_flag
_atom_site_refinement_flags
_atom_site_disorder_assembly
_atom_site_disorder_group
C1 C 0.1815(19) 0.3401(16) 0.1521(17) 0.092(6) Uani 1 1 d . . .
H1A H 0.1859 0.2758 0.1023 0.138 Uiso 1 1 calc R . .
H1B H 0.1311 0.3948 0.1096 0.138 Uiso 1 1 calc R . .
H1C H 0.1169 0.3088 0.2111 0.138 Uiso 1 1 calc R . .
C2 C 0.3565(19) 0.4051(16) 0.205(2) 0.094(7) Uani 1 1 d . . .
C3 C 0.417(2) 0.5135(16) 0.1493(19) 0.093(6) Uani 1 1 d . . .
H3 H 0.3557 0.5343 0.0851 0.112 Uiso 1 1 calc R . .
C4 C 0.568(2) 0.5851(17) 0.194(2) 0.093(6) Uani 1 1 d . . .
C5 C 0.640(2) 0.6962(16) 0.140(2) 0.109(7) Uani 1 1 d . . .
H5A H 0.6321 0.6806 0.0599 0.163 Uiso 1 1 calc R . .
H5B H 0.7544 0.7263 0.1719 0.163 Uiso 1 1 calc R . .
H5C H 0.5803 0.7543 0.1534 0.163 Uiso 1 1 calc R . .
C6 C 0.641(2) 0.5515(17) 0.293(2) 0.099(6) Uani 1 1 d . . .
H6 H 0.7406 0.6012 0.3279 0.119 Uiso 1 1 calc R . .
C7 C 0.575(2) 0.4482(12) 0.343(2) 0.090(7) Uani 1 1 d . . .
C8 C 0.6156(17) 0.3479(14) 0.5094(16) 0.071(4) Uani 1 1 d . . .
C9 C 0.7137(17) 0.3432(13) 0.6120(16) 0.073(5) Uani 1 1 d . . .
C10 C 0.8550(18) 0.4189(16) 0.6658(18) 0.082(5) Uani 1 1 d . . .
H10 H 0.9031 0.4888 0.6315 0.099 Uiso 1 1 calc R . .
C11 C 0.924(2) 0.3952(16) 0.764(2) 0.090(6) Uani 1 1 d . . .
H11 H 1.0240 0.4458 0.7965 0.108 Uiso 1 1 calc R . .
C12 C 0.851(2) 0.2964(18) 0.821(2) 0.101(6) Uani 1 1 d . . .
H12 H 0.8957 0.2827 0.8940 0.122 Uiso 1 1 calc R . .
C13 C 0.7077(18) 0.2182(15) 0.765(2) 0.083(6) Uani 1 1 d . . .
H13 H 0.6571 0.1494 0.7995 0.100 Uiso 1 1 calc R . .
C14 C 0.6453(18) 0.2407(16) 0.6654(16) 0.071(4) Uani 1 1 d . . .
C15 C 0.5030(15) 0.1790(15) 0.5817(15) 0.070(5) Uani 1 1 d . . .
C17 C 0.2408(16) 0.0430(12) 0.4116(17) 0.069(5) Uani 1 1 d . . .
C18 C 0.0902(17) -0.0283(13) 0.3523(15) 0.068(4) Uani 1 1 d . . .
C19 C -0.0020(17) -0.0034(15) 0.2440(16) 0.079(5) Uani 1 1 d . . .
H19A H 0.0383 0.0790 0.2277 0.118 Uiso 1 1 calc R . .
H19B H -0.1181 -0.0203 0.2506 0.118 Uiso 1 1 calc R . .
H19C H 0.0141 -0.0530 0.1836 0.118 Uiso 1 1 calc R . .
C20 C 0.0176(17) -0.1305(14) 0.4044(16) 0.073(5) Uani 1 1 d . . .
H20 H -0.0813 -0.1800 0.3679 0.088 Uiso 1 1 calc R . .
C21 C 0.0826(15) -0.1614(13) 0.5046(15) 0.065(4) Uani 1 1 d . . .
C22 C 0.0097(19) -0.2759(15) 0.5597(16) 0.085(5) Uani 1 1 d . . .
H22A H -0.0474 -0.3361 0.5019 0.128 Uiso 1 1 calc R . .
H22B H -0.0671 -0.2626 0.6082 0.128 Uiso 1 1 calc R . .
H22C H 0.0970 -0.3021 0.6039 0.128 Uiso 1 1 calc R . .
C23 C 0.3490(19) 0.0708(15) 0.1284(17) 0.079(5) Uani 1 1 d . . .
C24 C 0.272(2) 0.0330(19) 0.0128(18) 0.091(6) Uani 1 1 d . . .
H24A H 0.2034 -0.0473 0.0117 0.137 Uiso 1 1 calc R . .
H24B H 0.3562 0.0361 -0.0350 0.137 Uiso 1 1 calc R . .
H24C H 0.2044 0.0851 -0.0149 0.137 Uiso 1 1 calc R . .
N1 N 0.4318(15) 0.3707(12) 0.2888(14) 0.078(4) Uani 1 1 d . . .
N2 N 0.6569(18) 0.4292(13) 0.4447(17) 0.090(5) Uani 1 1 d . . .
N3 N 0.4781(13) 0.2433(11) 0.4936(13) 0.070(4) Uani 1 1 d . . .
O1 O 0.2950(12) 0.1385(10) 0.1871(10) 0.079(3) Uani 1 1 d . . .
O2 O 0.4701(13) 0.0276(10) 0.1646(11) 0.082(3) Uani 1 1 d . . .
Pd1 Pd 0.35748(12) 0.19529(10) 0.34642(12) 0.0719(5) Uani 1 1 d . . .
Pd2 Pd 0.62564(13) 0.07183(11) 0.30313(12) 0.0730(5) Uani 1 1 d . . .
Cl1 Cl 0.7278(8) 0.2351(7) 0.2125(8) 0.160(3) Uani 1 1 d . . .
C16 C 0.2904(15) 0.0096(13) 0.5106(15) 0.062(4) Uani 1 1 d . . .
N4 N 0.4142(13) 0.0681(11) 0.5930(12) 0.068(3) Uani 1 1 d . . .
N5 N 0.2210(15) -0.0890(11) 0.5589(13) 0.075(4) Uani 1 1 d . . .

loop_
_atom_site_aniso_label
_atom_site_aniso_U_11
_atom_site_aniso_U_22
_atom_site_aniso_U_33
_atom_site_aniso_U_23
_atom_site_aniso_U_13
_atom_site_aniso_U_12
C1 0.068(9) 0.084(12) 0.121(18) 0.018(11) 0.033(10) 0.004(8)
C2 0.064(9) 0.078(12) 0.15(2) 0.024(12) 0.042(12) 0.028(8)
C3 0.071(10) 0.074(11) 0.130(18) 0.006(11) 0.022(11) 0.007(8)
C4 0.083(11) 0.080(12) 0.119(19) 0.036(12) 0.039(12) 0.014(9)
C5 0.104(13) 0.073(12) 0.14(2) 0.038(12) 0.040(14) 0.000(10)
C6 0.079(11) 0.079(12) 0.13(2) 0.016(12) 0.023(12) -0.004(9)
C7 0.083(10) 0.040(8) 0.15(2) 0.012(10) 0.068(13) -0.001(7)
C8 0.060(8) 0.060(9) 0.082(13) -0.011(9) 0.009(9) -0.006(7)
C9 0.054(7) 0.058(9) 0.099(15) -0.005(9) 0.018(9) -0.007(6)
C10 0.063(9) 0.087(12) 0.090(16) -0.003(11) 0.005(9) 0.010(8)
C11 0.061(8) 0.079(12) 0.121(19) 0.005(11) 0.006(10) 0.003(8)
C12 0.088(12) 0.095(14) 0.118(19) -0.001(13) 0.006(12) 0.023(10)
C13 0.061(8) 0.062(10) 0.124(19) -0.002(10) 0.018(10) 0.006(7)
C14 0.060(8) 0.090(12) 0.058(12) -0.003(9) -0.001(8) 0.013(8)
C15 0.044(6) 0.085(11) 0.084(13) -0.006(10) 0.019(7) 0.018(7)
C17 0.054(7) 0.051(8) 0.109(15) -0.006(9) 0.037(9) 0.011(6)
C18 0.060(7) 0.067(9) 0.078(13) 0.003(8) 0.020(8) 0.012(7)
C19 0.057(8) 0.073(10) 0.095(15) -0.001(9) 0.005(9) -0.001(7)
C20 0.054(7) 0.066(9) 0.093(14) 0.004(9) 0.014(8) 0.001(7)
C21 0.046(6) 0.066(9) 0.082(13) 0.013(8) 0.017(7) 0.008(6)
C22 0.066(9) 0.081(11) 0.102(15) 0.021(10) 0.020(9) 0.001(8)
C23 0.059(8) 0.080(11) 0.096(16) 0.016(10) 0.033(9) 0.005(8)
C24 0.073(10) 0.111(15) 0.093(16) -0.003(12) 0.012(10) 0.028(10)
N1 0.057(6) 0.071(9) 0.107(13) 0.028(8) 0.018(7) 0.012(6)
N2 0.081(9) 0.071(9) 0.118(15) 0.020(10) 0.026(10) 0.013(7)
N3 0.056(6) 0.068(8) 0.088(11) 0.022(7) 0.017(7) 0.015(5)
O1 0.064(5) 0.088(8) 0.087(9) 0.011(6) 0.028(6) 0.013(5)
O2 0.077(7) 0.075(7) 0.097(10) 0.002(6) 0.029(6) 0.014(6)
Pd1 0.0542(6) 0.0621(7) 0.0993(12) 0.0088(7) 0.0250(7) 0.0072(5)
Pd2 0.0549(6) 0.0680(8) 0.0964(12) 0.0069(7) 0.0217(7) 0.0110(5)
Cl1 0.109(4) 0.132(6) 0.218(9) 0.030(6) -0.004(5) 0.005(4)
C16 0.046(6) 0.070(9) 0.067(12) 0.020(8) 0.011(7) 0.011(6)
N4 0.050(6) 0.066(7) 0.086(10) 0.007(7) 0.012(6) 0.008(5)
N5 0.070(7) 0.058(7) 0.109(12) 0.012(7) 0.040(8) 0.025(6)

loop_
_atom_type_symbol
_atom_type_description
_atom_type_scat_dispersion_real
_atom_type_scat_dispersion_imag
_atom_type_scat_source
C C 0.0033 0.0016 'International Tables Vol C Tables 4.2.6.8 and 6.1.1.4'
H H 0.0000 0.0000 'International Tables Vol C Tables 4.2.6.8 and 6.1.1.4'
N N 0.0061 0.0033 'International Tables Vol C Tables 4.2.6.8 and 6.1.1.4'
O O 0.0106 0.0060 'International Tables Vol C Tables 4.2.6.8 and 6.1.1.4'
Pd Pd -0.9988 1.0072 'International Tables Vol C Tables 4.2.6.8 and 6.1.1.4'
Cl Cl 0.1484 0.1585 'International Tables Vol C Tables 4.2.6.8 and 6.1.1.4'

loop_
_geom_angle_atom_site_label_1
_geom_angle_atom_site_label_2
_geom_angle_atom_site_label_3
_geom_angle
_geom_angle_site_symmetry_1
_geom_angle_site_symmetry_3
_geom_angle_publ_flag
N1 C2 C3 125.0(18) . . ?
N1 C2 C1 123.5(16) . . ?
C3 C2 C1 111.4(19) . . ?
C4 C3 C2 117(2) . . ?
C6 C4 C3 116.7(17) . . ?
C6 C4 C5 122.9(19) . . ?
C3 C4 C5 120(2) . . ?
C4 C6 C7 123.0(19) . . ?
N2 C7 C6 116.6(18) . . ?
N2 C7 N1 124.3(14) . . ?
C6 C7 N1 119(2) . . ?
N2 C8 C9 120.8(15) . . ?
N2 C8 N3 129.7(18) . . ?
C9 C8 N3 109.3(14) . . ?
C10 C9 C14 118.0(19) . . ?
C10 C9 C8 132.4(16) . . ?
C14 C9 C8 109.5(14) . . ?
C11 C10 C9 120.9(18) . . ?
C10 C11 C12 121.4(18) . . ?
C11 C12 C13 117(2) . . ?
C14 C13 C12 120.3(18) . . ?
C13 C14 C9 121.9(16) . . ?
C13 C14 C15 135.1(16) . . ?
C9 C14 C15 103.0(16) . . ?
N3 C15 N4 124.1(15) . . ?
N3 C15 C14 113.0(15) . . ?
N4 C15 C14 122.9(16) . . ?
C16 C17 C18 117.1(14) . . ?
C16 C17 Pd1 122.8(11) . . ?
C18 C17 Pd1 119.9(14) . . ?
C20 C18 C17 115.8(17) . . ?
C20 C18 C19 116.3(14) . . ?
C17 C18 C19 127.8(14) . . ?
C21 C20 C18 122.9(15) . . ?
N5 C21 C20 118.9(14) . . ?
N5 C21 C22 117.6(16) . . ?
C20 C21 C22 123.5(14) . . ?
O1 C23 O2 123.8(19) . . ?
O1 C23 C24 121.1(16) . . ?
O2 C23 C24 115.1(16) . . ?
C2 N1 C7 118.1(16) . . ?
C2 N1 Pd1 122.6(12) . . ?
C7 N1 Pd1 119.2(13) . . ?
C8 N2 C7 128.5(15) . . ?
C15 N3 C8 104.8(14) . . ?
C15 N3 Pd1 130.0(11) . . ?
C8 N3 Pd1 120.5(11) . . ?
C23 O1 Pd1 131.4(12) . . ?
C23 O2 Pd2 128.2(12) . . ?
N3 Pd1 O1 163.4(5) . . ?
N3 Pd1 C17 88.3(7) . . ?
O1 Pd1 C17 95.9(6) . . ?
N3 Pd1 N1 91.7(6) . . ?
O1 Pd1 N1 88.0(6) . . ?
C17 Pd1 N1 166.0(5) . . ?
N3 Pd1 Pd2 87.9(4) . . ?
O1 Pd1 Pd2 76.2(3) . . ?
C17 Pd1 Pd2 87.4(4) . . ?
N1 Pd1 Pd2 106.5(3) . . ?
N5 Pd2 O2 170.8(5) 2_656 . ?
N5 Pd2 N4 64.2(5) 2_656 2_656 ?
O2 Pd2 N4 108.0(5) . 2_656 ?
N5 Pd2 Cl1 103.1(4) 2_656 . ?
O2 Pd2 Cl1 84.1(4) . . ?
N4 Pd2 Cl1 166.7(4) 2_656 . ?
N5 Pd2 C16 31.4(5) 2_656 2_656 ?
O2 Pd2 C16 141.1(5) . 2_656 ?
N4 Pd2 C16 33.1(5) 2_656 2_656 ?
Cl1 Pd2 C16 134.5(4) . 2_656 ?
N5 Pd2 Pd1 107.4(3) 2_656 . ?
O2 Pd2 Pd1 78.6(3) . . ?
N4 Pd2 Pd1 102.6(3) 2_656 . ?
Cl1 Pd2 Pd1 84.8(2) . . ?
C16 Pd2 Pd1 105.3(3) 2_656 . ?
C17 C16 N5 126.4(15) . . ?
C17 C16 N4 130.1(14) . . ?
N5 C16 N4 103.4(15) . . ?
C17 C16 Pd2 175.4(12) . 2_656 ?
N5 C16 Pd2 49.4(9) . 2_656 ?
N4 C16 Pd2 54.3(8) . 2_656 ?
C15 N4 C16 122.0(14) . . ?
C15 N4 Pd2 145.4(12) . 2_656 ?
C16 N4 Pd2 92.6(9) . 2_656 ?
C16 N5 C21 118.7(16) . . ?
C16 N5 Pd2 99.2(11) . 2_656 ?
C21 N5 Pd2 142.0(11) . 2_656 ?

loop_
_geom_bond_atom_site_label_1
_geom_bond_atom_site_label_2
_geom_bond_distance
_geom_bond_site_symmetry_2
_geom_bond_publ_flag
C1 C2 1.55(3) . ?
C2 N1 1.26(2) . ?
C2 C3 1.46(3) . ?
C3 C4 1.40(3) . ?
C4 C6 1.38(3) . ?
C4 C5 1.50(2) . ?
C6 C7 1.39(2) . ?
C7 N2 1.39(3) . ?
C7 N1 1.41(2) . ?
C8 N2 1.26(2) . ?
C8 C9 1.42(2) . ?
C8 N3 1.468(18) . ?
C9 C10 1.39(2) . ?
C9 C14 1.41(2) . ?
C10 C11 1.32(3) . ?
C11 C12 1.41(3) . ?
C12 C13 1.42(3) . ?
C13 C14 1.31(2) . ?
C14 C15 1.50(2) . ?
C15 N3 1.34(2) . ?
C15 N4 1.36(2) . ?
C17 C16 1.32(2) . ?
C17 C18 1.45(2) . ?
C17 Pd1 2.046(15) . ?
C18 C20 1.41(2) . ?
C18 C19 1.51(2) . ?
C20 C21 1.36(2) . ?
C21 N5 1.36(2) . ?
C21 C22 1.54(2) . ?
C23 O1 1.28(2) . ?
C23 O2 1.30(2) . ?
C23 C24 1.48(3) . ?
N1 Pd1 2.161(13) . ?
N3 Pd1 1.942(15) . ?
O1 Pd1 1.998(13) . ?
O2 Pd2 1.979(13) . ?
Pd1 Pd2 3.1208(17) . ?
Pd2 N5 1.962(16) 2_656 ?
Pd2 N4 2.074(13) 2_656 ?
Pd2 Cl1 2.266(8) . ?
Pd2 C16 2.550(18) 2_656 ?
C16 N5 1.345(18) . ?
C16 N4 1.39(2) . ?
C16 Pd2 2.550(18) 2_656 ?
N4 Pd2 2.074(13) 2_656 ?
N5 Pd2 1.962(16) 2_656 ?

loop_
_geom_torsion_atom_site_label_1
_geom_torsion_atom_site_label_2
_geom_torsion_atom_site_label_3
_geom_torsion_atom_site_label_4
_geom_torsion
_geom_torsion_site_symmetry_1
_geom_torsion_site_symmetry_2
_geom_torsion_site_symmetry_3
_geom_torsion_site_symmetry_4
_geom_torsion_publ_flag
N1 C2 C3 C4 -1(3) . . . . ?
C1 C2 C3 C4 175.1(17) . . . . ?
C2 C3 C4 C6 -5(3) . . . . ?
C2 C3 C4 C5 178.5(18) . . . . ?
C3 C4 C6 C7 4(3) . . . . ?
C5 C4 C6 C7 -179.6(18) . . . . ?
C4 C6 C7 N2 -176.3(18) . . . . ?
C4 C6 C7 N1 3(3) . . . . ?
N2 C8 C9 C10 5(3) . . . . ?
N3 C8 C9 C10 -179.7(16) . . . . ?
N2 C8 C9 C14 -176.7(15) . . . . ?
N3 C8 C9 C14 -0.9(18) . . . . ?
C14 C9 C10 C11 0(3) . . . . ?
C8 C9 C10 C11 178.9(18) . . . . ?
C9 C10 C11 C12 -4(3) . . . . ?
C10 C11 C12 C13 5(3) . . . . ?
C11 C12 C13 C14 -2(3) . . . . ?
C12 C13 C14 C9 -2(3) . . . . ?
C12 C13 C14 C15 177.9(17) . . . . ?
C10 C9 C14 C13 3(2) . . . . ?
C8 C9 C14 C13 -176.2(16) . . . . ?
C10 C9 C14 C15 -177.0(14) . . . . ?
C8 C9 C14 C15 4.0(17) . . . . ?
C13 C14 C15 N3 174.0(18) . . . . ?
C9 C14 C15 N3 -6.3(16) . . . . ?
C13 C14 C15 N4 -9(3) . . . . ?
C9 C14 C15 N4 171.2(13) . . . . ?
C16 C17 C18 C20 -4(2) . . . . ?
Pd1 C17 C18 C20 -179.1(10) . . . . ?
C16 C17 C18 C19 173.2(15) . . . . ?
Pd1 C17 C18 C19 -2(2) . . . . ?
C17 C18 C20 C21 0(2) . . . . ?
C19 C18 C20 C21 -176.9(14) . . . . ?
C18 C20 C21 N5 2(2) . . . . ?
C18 C20 C21 C22 -176.6(14) . . . . ?
C3 C2 N1 C7 9(3) . . . . ?
C1 C2 N1 C7 -167.4(16) . . . . ?
C3 C2 N1 Pd1 -167.6(14) . . . . ?
C1 C2 N1 Pd1 16(3) . . . . ?
N2 C7 N1 C2 169.9(16) . . . . ?
C6 C7 N1 C2 -10(2) . . . . ?
N2 C7 N1 Pd1 -14(2) . . . . ?
C6 C7 N1 Pd1 166.9(13) . . . . ?
C9 C8 N2 C7 -179.0(16) . . . . ?
N3 C8 N2 C7 6(3) . . . . ?
C6 C7 N2 C8 174.2(18) . . . . ?
N1 C7 N2 C8 -5(3) . . . . ?
N4 C15 N3 C8 -171.7(13) . . . . ?
C14 C15 N3 C8 5.8(16) . . . . ?
N4 C15 N3 Pd1 -17(2) . . . . ?
C14 C15 N3 Pd1 160.8(10) . . . . ?
N2 C8 N3 C15 172.2(17) . . . . ?
C9 C8 N3 C15 -3.0(17) . . . . ?
N2 C8 N3 Pd1 14(2) . . . . ?
C9 C8 N3 Pd1 -161.0(10) . . . . ?
O2 C23 O1 Pd1 -4(2) . . . . ?
C24 C23 O1 Pd1 174.5(11) . . . . ?
O1 C23 O2 Pd2 -12(2) . . . . ?
C24 C23 O2 Pd2 170.3(11) . . . . ?
C15 N3 Pd1 O1 -86(2) . . . . ?
C8 N3 Pd1 O1 66(2) . . . . ?
C15 N3 Pd1 C17 18.9(12) . . . . ?
C8 N3 Pd1 C17 170.7(11) . . . . ?
C15 N3 Pd1 N1 -175.1(12) . . . . ?
C8 N3 Pd1 N1 -23.3(11) . . . . ?
C15 N3 Pd1 Pd2 -68.6(11) . . . . ?
C8 N3 Pd1 Pd2 83.2(11) . . . . ?
C23 O1 Pd1 N3 27(2) . . . . ?
C23 O1 Pd1 C17 -76.5(13) . . . . ?
C23 O1 Pd1 N1 116.9(12) . . . . ?
C23 O1 Pd1 Pd2 9.4(11) . . . . ?
C16 C17 Pd1 N3 -13.0(12) . . . . ?
C18 C17 Pd1 N3 162.0(11) . . . . ?
C16 C17 Pd1 O1 150.8(12) . . . . ?
C18 C17 Pd1 O1 -34.1(11) . . . . ?
C16 C17 Pd1 N1 -103(3) . . . . ?
C18 C17 Pd1 N1 72(3) . . . . ?
C16 C17 Pd1 Pd2 75.0(12) . . . . ?
C18 C17 Pd1 Pd2 -110.0(10) . . . . ?
C2 N1 Pd1 N3 -159.9(14) . . . . ?
C7 N1 Pd1 N3 23.8(12) . . . . ?
C2 N1 Pd1 O1 36.7(14) . . . . ?
C7 N1 Pd1 O1 -139.6(12) . . . . ?
C2 N1 Pd1 C17 -70(3) . . . . ?
C7 N1 Pd1 C17 114(3) . . . . ?
C2 N1 Pd1 Pd2 111.7(14) . . . . ?
C7 N1 Pd1 Pd2 -64.6(12) . . . . ?
C23 O2 Pd2 N5 144(2) . . . 2_656 ?
C23 O2 Pd2 N4 112.7(12) . . . 2_656 ?
C23 O2 Pd2 Cl1 -72.9(12) . . . . ?
C23 O2 Pd2 C16 113.3(13) . . . 2_656 ?
C23 O2 Pd2 Pd1 13.0(11) . . . . ?
N3 Pd1 Pd2 N5 3.6(5) . . . 2_656 ?
O1 Pd1 Pd2 N5 178.5(5) . . . 2_656 ?
C17 Pd1 Pd2 N5 -84.8(7) . . . 2_656 ?
N1 Pd1 Pd2 N5 94.8(6) . . . 2_656 ?
N3 Pd1 Pd2 O2 176.4(5) . . . . ?
O1 Pd1 Pd2 O2 -8.7(4) . . . . ?
C17 Pd1 Pd2 O2 88.0(6) . . . . ?
N1 Pd1 Pd2 O2 -92.4(6) . . . . ?
N3 Pd1 Pd2 N4 70.2(5) . . . 2_656 ?
O1 Pd1 Pd2 N4 -114.9(5) . . . 2_656 ?
C17 Pd1 Pd2 N4 -18.2(7) . . . 2_656 ?
N1 Pd1 Pd2 N4 161.4(6) . . . 2_656 ?
N3 Pd1 Pd2 Cl1 -98.6(4) . . . . ?
O1 Pd1 Pd2 Cl1 76.3(4) . . . . ?
C17 Pd1 Pd2 Cl1 173.0(6) . . . . ?
N1 Pd1 Pd2 Cl1 -7.4(5) . . . . ?
N3 Pd1 Pd2 C16 36.2(5) . . . 2_656 ?
O1 Pd1 Pd2 C16 -148.9(5) . . . 2_656 ?
C17 Pd1 Pd2 C16 -52.2(7) . . . 2_656 ?
N1 Pd1 Pd2 C16 127.4(6) . . . 2_656 ?
C18 C17 C16 N5 5(2) . . . . ?
Pd1 C17 C16 N5 -179.7(11) . . . . ?
C18 C17 C16 N4 -169.2(14) . . . . ?
Pd1 C17 C16 N4 6(2) . . . . ?
C18 C17 C16 Pd2 28(13) . . . 2_656 ?
Pd1 C17 C16 Pd2 -157(12) . . . 2_656 ?
N3 C15 N4 C16 2(2) . . . . ?
C14 C15 N4 C16 -175.2(13) . . . . ?
N3 C15 N4 Pd2 -176.0(12) . . . 2_656 ?
C14 C15 N4 Pd2 7(2) . . . 2_656 ?
C17 C16 N4 C15 3(2) . . . . ?
N5 C16 N4 C15 -172.5(12) . . . . ?
Pd2 C16 N4 C15 -178.8(15) 2_656 . . . ?
C17 C16 N4 Pd2 -178.4(15) . . . 2_656 ?
N5 C16 N4 Pd2 6.3(10) . . . 2_656 ?
C17 C16 N5 C21 -3(2) . . . . ?
N4 C16 N5 C21 172.9(12) . . . . ?
Pd2 C16 N5 C21 179.7(15) 2_656 . . . ?
C17 C16 N5 Pd2 177.7(13) . . . 2_656 ?
N4 C16 N5 Pd2 -6.8(11) . . . 2_656 ?
C20 C21 N5 C16 -1(2) . . . . ?
C22 C21 N5 C16 177.6(13) . . . . ?
C20 C21 N5 Pd2 178.3(12) . . . 2_656 ?
C22 C21 N5 Pd2 -3(2) . . . 2_656 ?
